data_1537255
loop_
_publ_author_name
'von Schnering, H.G.'
'Kliche, G.'
'Somer, M.'
'Ohse, L.'
'Kempa, P.B.'
'Wolf, J.'
'Meyer, T.'
'Hoenle, W.'

_publ_section_title
;
 Darstellung, Eigenschaften und Schwingungsspektren der Kaefiganionen
 P11(3-) und As11(3-)
;
_journal_name_full 'Zeitschrift fuer Anorganische und Allgemeine Chemie'
_journal_page_first 13
_journal_page_last 30
_journal_volume 601
_journal_year 1991
_chemical_formula_sum 'K3 P11'
_space_group_IT_number 60
_symmetry_space_group_name_Hall '-P 2bc 2n'
_symmetry_space_group_name_H-M 'P n a b'
_cell_angle_alpha 90
_cell_angle_beta 90
_cell_angle_gamma 90
_cell_formula_units_Z 4
_cell_length_a 10.315
_cell_length_b 13.94
_cell_length_c 10.45
_cell_volume 1502.617
_citation_journal_id_ASTM ZAACAB
_cod_data_source_file vonSchnering_ZAACAB_1991_60.cif
_cod_data_source_block K3P11
_cod_original_sg_symbol_Hall '-P 2n 2ab (z,y,-x)'
_cod_database_code 1537255

loop_
_symmetry_equiv_pos_as_xyz
x,y,z
x+1/2,-y+1/2,-z+1/2
-x,-y+1/2,z+1/2
-x+1/2,y,-z
-x,-y,-z
-x-1/2,y-1/2,z-1/2
x,y-1/2,-z-1/2
x-1/2,-y,z

loop_
_atom_site_label
_atom_site_type_symbol
_atom_site_fract_x
_atom_site_fract_y
_atom_site_fract_z
_atom_site_occupancy
_atom_site_U_iso_or_equiv
K1 K+1 0.07 0.004 0.239 1 0.0
P3 P 0.384 0.125 0.42 1 0.0
P4 P 0.316 0.372 0.418 1 0.0
P6 P 0.25 0.478 0 1 0.0
P2 P 0.064 0.205 0.404 1 0.0
K2 K+1 0.25 0.291 0 1 0.0
P5 P 0.497 0.342 0.519 1 0.0
P1 P 0.262 0.234 0.319 1 0.0
